data_7203746
loop_
_publ_author_name
'Custelcean, Radu'
'Gorbunova, Maryna G.'

_publ_section_title
;
 Protonation-assisted spontaneous resolution: formation of a homochiral
 2D interpenetrated hydrogen-bonded network from 4,4?-binicotinic acid
 under highly acidic conditions
;
_journal_issue 49
_journal_name_full CrystEngComm
_journal_page_first 297
_journal_paper_doi 10.1039/b501901j
_journal_volume 7
_journal_year 2005
_chemical_formula_sum 'C12 H10 Cl2 N2 O4'
_chemical_formula_weight 317.12
_chemical_name_common 'binicotinic acid dihydrochloride'
_chemical_name_systematic
;
?
;
_space_group_IT_number 5
_symmetry_cell_setting monoclinic
_symmetry_space_group_name_Hall 'C 2y'
_symmetry_space_group_name_H-M 'C 1 2 1'
_atom_sites_solution_hydrogens geom
_atom_sites_solution_primary direct
_atom_sites_solution_secondary difmap
_audit_creation_method SHELXL-97
_cell_angle_alpha 90.00
_cell_angle_beta 96.160(2)
_cell_angle_gamma 90.00
_cell_formula_units_Z 2
_cell_length_a 12.9485(18)
_cell_length_b 5.9793(8)
_cell_length_c 8.6189(12)
_cell_measurement_temperature 173(2)
_cell_volume 663.45(16)
_computing_structure_refinement 'SHELXL-97 (Sheldrick, 1997)'
_computing_structure_solution 'SHELXS-97 (Sheldrick, 1990)'
_diffrn_ambient_temperature 173(2)
_diffrn_measured_fraction_theta_full 0.996
_diffrn_measured_fraction_theta_max 0.996
_diffrn_radiation_monochromator graphite
_diffrn_radiation_source 'fine-focus sealed tube'
_diffrn_radiation_type MoK\a
_diffrn_radiation_wavelength 0.71073
_diffrn_reflns_av_R_equivalents 0.0166
_diffrn_reflns_av_sigmaI/netI 0.0226
_diffrn_reflns_limit_h_max 12
_diffrn_reflns_limit_h_min -17
_diffrn_reflns_limit_k_max 7
_diffrn_reflns_limit_k_min -6
_diffrn_reflns_limit_l_max 11
_diffrn_reflns_limit_l_min -11
_diffrn_reflns_number 2231
_diffrn_reflns_theta_full 28.28
_diffrn_reflns_theta_max 28.28
_diffrn_reflns_theta_min 2.38
_exptl_absorpt_coefficient_mu 0.503
_exptl_absorpt_correction_T_max 0.8164
_exptl_absorpt_correction_T_min 0.7978
_exptl_absorpt_correction_type empirical
_exptl_crystal_colour colorless
_exptl_crystal_density_diffrn 1.587
_exptl_crystal_density_method 'not measured'
_exptl_crystal_description block
_exptl_crystal_F_000 324
_exptl_crystal_size_max 0.47
_exptl_crystal_size_mid 0.45
_exptl_crystal_size_min 0.42
_refine_diff_density_max 0.299
_refine_diff_density_min -0.203
_refine_diff_density_rms 0.053
_refine_ls_abs_structure_details 'Flack H D (1983), Acta Cryst. A39, 876-881'
_refine_ls_abs_structure_Flack 0.00(10)
_refine_ls_extinction_method none
_refine_ls_goodness_of_fit_ref 1.070
_refine_ls_hydrogen_treatment mixed
_refine_ls_matrix_type full
_refine_ls_number_parameters 94
_refine_ls_number_reflns 1537
_refine_ls_number_restraints 1
_refine_ls_restrained_S_all 1.070
_refine_ls_R_factor_all 0.0243
_refine_ls_R_factor_gt 0.0242
_refine_ls_shift/su_max 0.001
_refine_ls_shift/su_mean 0.000
_refine_ls_structure_factor_coef Fsqd
_refine_ls_weighting_details 'calc w=1/[\s^2^(Fo^2^)+(0.0378P)^2^+0.3413P] where P=(Fo^2^+2Fc^2^)/3'
_refine_ls_weighting_scheme calc
_refine_ls_wR_factor_gt 0.0636
_refine_ls_wR_factor_ref 0.0637
_reflns_number_gt 1532
_reflns_number_total 1537
_reflns_threshold_expression >2sigma(I)
_cod_data_source_file b501901j.txt
_cod_data_source_block c:\frames\102\work\102s
_cod_original_sg_symbol_H-M C2
_cod_database_code 7203746

loop_
_symmetry_equiv_pos_as_xyz
'x, y, z'
'-x, y, -z'
'x+1/2, y+1/2, z'
'-x+1/2, y+1/2, -z'

loop_
_atom_site_label
_atom_site_type_symbol
_atom_site_fract_x
_atom_site_fract_y
_atom_site_fract_z
_atom_site_U_iso_or_equiv
_atom_site_adp_type
_atom_site_occupancy
_atom_site_symmetry_multiplicity
_atom_site_calc_flag
_atom_site_refinement_flags
_atom_site_disorder_assembly
_atom_site_disorder_group
Cl1 Cl 0.69316(2) 0.96131(6) 0.35077(3) 0.02144(10) Uani 1 1 d . . .
O1 O 0.38498(7) 0.4582(2) 0.89539(11) 0.0226(2) Uani 1 1 d . . .
O2 O 0.44462(11) 0.3674(2) 0.66832(15) 0.0321(3) Uani 1 1 d . . .
C6 C 0.44242(10) 0.4888(3) 0.79577(15) 0.0201(3) Uani 1 1 d . . .
N1 N 0.64235(10) 0.8872(2) 0.68290(15) 0.0228(3) Uani 1 1 d . . .
C1 C 0.57874(11) 0.7112(3) 0.68235(16) 0.0209(3) Uani 1 1 d . . .
H1 H 0.5738 0.6096 0.5971 0.025 Uiso 1 1 calc R . .
C3 C 0.53268(10) 0.8219(2) 0.93304(16) 0.0172(3) Uani 1 1 d . . .
C2 C 0.51997(10) 0.6758(3) 0.80505(15) 0.0175(3) Uani 1 1 d . . .
C5 C 0.65719(11) 1.0293(3) 0.80297(18) 0.0233(3) Uani 1 1 d . . .
H5 H 0.7037 1.1517 0.7999 0.028 Uiso 1 1 calc R . .
C4 C 0.60390(11) 0.9954(3) 0.93181(16) 0.0224(3) Uani 1 1 d . . .
H4 H 0.6161 1.0912 1.0198 0.027 Uiso 1 1 calc R . .
H1N H 0.6732 0.9049 0.6039 0.028(5) Uiso 1 1 d R . .
H2 H 0.4019 0.2492 0.6675 0.039(6) Uiso 1 1 d R . .

loop_
_atom_site_aniso_label
_atom_site_aniso_U_11
_atom_site_aniso_U_22
_atom_site_aniso_U_33
_atom_site_aniso_U_23
_atom_site_aniso_U_13
_atom_site_aniso_U_12
Cl1 0.02470(15) 0.02069(18) 0.01969(14) 0.00084(16) 0.00581(10) 0.00052(16)
O1 0.0252(4) 0.0211(5) 0.0226(4) -0.0004(6) 0.0073(3) -0.0042(6)
O2 0.0392(7) 0.0312(7) 0.0279(6) -0.0120(5) 0.0122(5) -0.0145(5)
C6 0.0197(5) 0.0224(9) 0.0180(5) -0.0011(6) 0.0014(4) 0.0010(6)
N1 0.0197(5) 0.0296(7) 0.0200(6) 0.0050(5) 0.0069(4) 0.0016(5)
C1 0.0200(6) 0.0258(9) 0.0170(6) 0.0001(5) 0.0027(5) 0.0017(6)
C3 0.0179(6) 0.0174(8) 0.0169(6) 0.0025(5) 0.0049(5) 0.0021(5)
C2 0.0173(6) 0.0176(7) 0.0179(6) 0.0004(5) 0.0028(4) 0.0015(5)
C5 0.0197(6) 0.0218(8) 0.0292(8) 0.0041(5) 0.0062(5) -0.0015(5)
C4 0.0228(6) 0.0224(10) 0.0225(6) -0.0019(6) 0.0052(5) -0.0029(6)

loop_
_atom_type_symbol
_atom_type_description
_atom_type_scat_dispersion_real
_atom_type_scat_dispersion_imag
_atom_type_scat_source
C C 0.0033 0.0016 'International Tables Vol C Tables 4.2.6.8 and 6.1.1.4'
H H 0.0000 0.0000 'International Tables Vol C Tables 4.2.6.8 and 6.1.1.4'
N N 0.0061 0.0033 'International Tables Vol C Tables 4.2.6.8 and 6.1.1.4'
O O 0.0106 0.0060 'International Tables Vol C Tables 4.2.6.8 and 6.1.1.4'
Cl Cl 0.1484 0.1585 'International Tables Vol C Tables 4.2.6.8 and 6.1.1.4'

loop_
_geom_angle_atom_site_label_1
_geom_angle_atom_site_label_2
_geom_angle_atom_site_label_3
_geom_angle
_geom_angle_site_symmetry_1
_geom_angle_site_symmetry_3
_geom_angle_publ_flag
O1 C6 O2 125.32(16) . . ?
O1 C6 C2 122.31(14) . . ?
O2 C6 C2 112.36(12) . . ?
C1 N1 C5 122.73(13) . . ?
N1 C1 C2 120.45(13) . . ?
C4 C3 C2 118.75(12) . . ?
C4 C3 C3 115.79(11) . 2_657 ?
C2 C3 C3 125.15(12) . 2_657 ?
C1 C2 C3 118.56(13) . . ?
C1 C2 C6 119.55(12) . . ?
C3 C2 C6 121.85(12) . . ?
N1 C5 C4 119.05(14) . . ?
C5 C4 C3 120.29(14) . . ?

loop_
_geom_bond_atom_site_label_1
_geom_bond_atom_site_label_2
_geom_bond_distance
_geom_bond_site_symmetry_2
_geom_bond_publ_flag
O1 C6 1.2087(17) . ?
O2 C6 1.3194(19) . ?
C6 C2 1.499(2) . ?
N1 C1 1.336(2) . ?
N1 C5 1.337(2) . ?
C1 C2 1.3838(18) . ?
C3 C4 1.389(2) . ?
C3 C2 1.4029(19) . ?
C3 C3 1.503(3) 2_657 ?
C5 C4 1.384(2) . ?
